data_1551194
loop_
_publ_author_name
'Weil, Matthias'

_publ_section_title
;
 Redetermination of the crystal structure of BaTeO3(H2O), including the
 localization of the hydrogen atoms
;
_journal_coeditor_code HB4298
_journal_issue 5
_journal_name_full IUCrData
_journal_paper_doi 10.1107/S2414314619007703
_journal_volume 4
_journal_year 2019
_chemical_formula_iupac 'Ba Te O3 (H2 O)'
_chemical_formula_sum 'Ba H2 O4 Te'
_chemical_formula_weight 330.96
_chemical_name_systematic
;
Barium oxidotellurate(IV) monohydrate
;
_space_group_crystal_system monoclinic
_space_group_IT_number 14
_space_group_name_Hall '-P 2yab'
_space_group_name_H-M_alt 'P 1 21/a 1'
_symmetry_space_group_name_Hall '-P 2yab'
_symmetry_space_group_name_H-M 'P 1 21/a 1'
_atom_sites_solution_hydrogens difmap
_audit_creation_method SHELXL-2017/1
_cell_angle_alpha 90
_cell_angle_beta 105.8800(11)
_cell_angle_gamma 90
_cell_formula_units_Z 4
_cell_length_a 8.6061(2)
_cell_length_b 7.58200(10)
_cell_length_c 7.7252(2)
_cell_measurement_reflns_used 8647
_cell_measurement_temperature 296(2)
_cell_measurement_theta_max 39.919
_cell_measurement_theta_min 2.741
_cell_volume 484.843(18)
_computing_cell_refinement
;
SAINT (Bruker, 2014)
;
_computing_data_collection
;
APEX2 (Bruker, 2014)
;
_computing_data_reduction
;
SAINT (Bruker, 2014)
;
_computing_molecular_graphics
;
ATOMS (Dowty, 2006)
;
_computing_publication_material
;
publCIF (Westrip, 2010)
;
_computing_structure_refinement
;
SHELXL (Sheldrick, 2015)
;
_computing_structure_solution 'coordinates from previous model'
_diffrn_ambient_temperature 296(2)
_diffrn_measured_fraction_theta_full 0.999
_diffrn_measured_fraction_theta_max 1.000
_diffrn_measurement_device_type 'Bruker APEXII CCD'
_diffrn_measurement_method '\w- and \f-scans'
_diffrn_radiation_type MoK\a
_diffrn_radiation_wavelength 0.71069
_diffrn_reflns_av_R_equivalents 0.0475
_diffrn_reflns_av_unetI/netI 0.0284
_diffrn_reflns_limit_h_max 15
_diffrn_reflns_limit_h_min -15
_diffrn_reflns_limit_k_max 13
_diffrn_reflns_limit_k_min -13
_diffrn_reflns_limit_l_max 13
_diffrn_reflns_limit_l_min -13
_diffrn_reflns_number 24774
_diffrn_reflns_theta_full 25.240
_diffrn_reflns_theta_max 39.996
_diffrn_reflns_theta_min 2.741
_exptl_absorpt_coefficient_mu 13.977
_exptl_absorpt_correction_T_max 0.748
_exptl_absorpt_correction_T_min 0.541
_exptl_absorpt_correction_type multi-scan
_exptl_absorpt_process_details
;
(<i>SADABS</i>; Bruker, 2014)
;
_exptl_crystal_colour colourless
_exptl_crystal_density_diffrn 4.534
_exptl_crystal_description plate
_exptl_crystal_F_000 568
_exptl_crystal_size_max 0.180
_exptl_crystal_size_mid 0.090
_exptl_crystal_size_min 0.010
_refine_diff_density_max 1.361
_refine_diff_density_min -1.029
_refine_ls_extinction_method none
_refine_ls_goodness_of_fit_ref 1.006
_refine_ls_hydrogen_treatment mixed
_refine_ls_matrix_type full
_refine_ls_number_parameters 63
_refine_ls_number_reflns 3003
_refine_ls_number_restraints 3
_refine_ls_restrained_S_all 1.007
_refine_ls_R_factor_all 0.0290
_refine_ls_R_factor_gt 0.0199
_refine_ls_shift/su_max 0.001
_refine_ls_shift/su_mean 0.000
_refine_ls_structure_factor_coef Fsqd
_refine_ls_weighting_details 'w=1/[\s^2^(Fo^2^)+(0.0130P)^2^+0.3124P] where P=(Fo^2^+2Fc^2^)/3'
_refine_ls_weighting_scheme calc
_refine_ls_wR_factor_gt 0.0388
_refine_ls_wR_factor_ref 0.0415
_reflns_number_gt 2535
_reflns_number_total 3003
_reflns_threshold_expression 'I > 2\s(I)'
_cod_data_source_file hb4298sup1.cif
_cod_data_source_block I
_cod_database_code 1551194
_shelx_space_group_comment
;
The symmetry employed for this shelxl refinement is uniquely defined
by the following loop, which should always be used as a source of
symmetry information in preference to the above space-group names.
They are only intended as comments.
;
_shelx_estimated_absorpt_t_min 0.188
_shelx_estimated_absorpt_t_max 0.873

loop_
_space_group_symop_operation_xyz
'x, y, z'
'-x+1/2, y+1/2, -z'
'-x, -y, -z'
'x-1/2, -y-1/2, z'

loop_
_atom_site_type_symbol
_atom_site_label
_atom_site_fract_x
_atom_site_fract_y
_atom_site_fract_z
_atom_site_U_iso_or_equiv
_atom_site_adp_type
_atom_site_calc_flag
_atom_site_occupancy
Ba Ba 0.33203(2) 0.84905(2) 0.11771(2) 0.01402(3) Uani d 1
Te Te 0.00420(2) 0.18710(2) 0.28883(2) 0.01247(3) Uani d 1
O O1 -0.0478(2) 0.31565(19) 0.0749(2) 0.0166(3) Uani d 1
O O2 0.2033(2) 0.0987(2) 0.2807(2) 0.0234(3) Uani d 1
O O3 -0.1331(2) -0.0024(2) 0.2030(2) 0.0198(3) Uani d 1
O O4 0.1377(3) 0.6040(3) 0.3567(3) 0.0361(5) Uani d 1
H H1 0.210(3) 0.553(5) 0.319(5) 0.047(11) Uiso d 1
H H2 0.172(4) 0.608(5) 0.4705(14) 0.048(11) Uiso d 1

loop_
_atom_site_aniso_label
_atom_site_aniso_U_11
_atom_site_aniso_U_22
_atom_site_aniso_U_33
_atom_site_aniso_U_12
_atom_site_aniso_U_13
_atom_site_aniso_U_23
Ba 0.01206(5) 0.01126(5) 0.01810(6) -0.00019(3) 0.00307(4) 0.00052(4)
Te 0.01224(6) 0.01311(5) 0.01221(5) 0.00006(4) 0.00361(4) -0.00102(4)
O1 0.0191(7) 0.0155(6) 0.0155(7) -0.0003(5) 0.0055(6) 0.0029(5)
O2 0.0145(7) 0.0298(8) 0.0266(9) 0.0050(6) 0.0065(6) -0.0042(7)
O3 0.0192(7) 0.0147(6) 0.0248(8) -0.0040(5) 0.0050(6) 0.0002(6)
O4 0.0224(9) 0.0602(14) 0.0215(9) 0.0147(9) -0.0012(7) -0.0131(10)

loop_
_atom_type_symbol
_atom_type_description
_atom_type_scat_dispersion_real
_atom_type_scat_dispersion_imag
_atom_type_scat_source
H H 0.0000 0.0000 'International Tables Vol C Tables 4.2.6.8 and 6.1.1.4'
Ba Ba -0.3244 2.2819 'International Tables Vol C Tables 4.2.6.8 and 6.1.1.4'
O O 0.0106 0.0060 'International Tables Vol C Tables 4.2.6.8 and 6.1.1.4'
Te Te -0.5308 1.6751 'International Tables Vol C Tables 4.2.6.8 and 6.1.1.4'

loop_
_geom_angle_atom_site_label_1
_geom_angle_atom_site_label_2
_geom_angle_atom_site_label_3
_geom_angle_site_symmetry_1
_geom_angle_site_symmetry_3
_geom_angle
O2 Ba O1 1_565 2 139.83(5)
O2 Ba O3 1_565 4_665 127.23(5)
O1 Ba O3 2 4_665 89.77(5)
O2 Ba O1 1_565 3_565 98.76(5)
O1 Ba O1 2 3_565 107.47(5)
O3 Ba O1 4_665 3_565 73.59(5)
O2 Ba O4 1_565 4_675 92.01(7)
O1 Ba O4 2 4_675 73.13(6)
O3 Ba O4 4_665 4_675 86.63(6)
O1 Ba O4 3_565 4_675 160.17(6)
O2 Ba O1 1_565 4_675 68.09(5)
O1 Ba O1 2 4_675 71.75(5)
O3 Ba O1 4_665 4_675 153.03(5)
O1 Ba O1 3_565 4_675 130.01(4)
O4 Ba O1 4_675 4_675 69.54(6)
O2 Ba O3 1_565 3_565 83.85(5)
O1 Ba O3 2 3_565 84.18(5)
O3 Ba O3 4_665 3_565 127.51(4)
O1 Ba O3 3_565 3_565 59.15(4)
O4 Ba O3 4_675 3_565 139.19(5)
O1 Ba O3 4_675 3_565 71.32(5)
O2 Te O3 . . 102.18(8)
O2 Te O1 . . 99.12(8)
O3 Te O1 . . 96.48(7)
Te O1 Ba . 2_545 120.32(7)
Te O1 Ba . 3_565 101.64(6)
Ba O1 Ba 2_545 3_565 112.62(6)
Te O1 Ba . 4_575 112.15(7)
Ba O1 Ba 2_545 4_575 108.25(5)
Ba O1 Ba 3_565 4_575 99.87(5)
Te O2 Ba . 1_545 140.90(9)
Te O3 Ba . 4_565 148.51(8)
Te O3 Ba . 3_565 99.59(6)
Ba O3 Ba 4_565 3_565 100.63(5)
Ba O4 H1 4_575 . 119(2)
Ba O4 H2 4_575 . 133(3)
H1 O4 H2 . . 107(3)

loop_
_geom_bond_atom_site_label_1
_geom_bond_atom_site_label_2
_geom_bond_site_symmetry_2
_geom_bond_distance
Ba O2 1_565 2.6755(17)
Ba O1 2 2.6905(16)
Ba O3 4_665 2.7064(15)
Ba O1 3_565 2.7867(16)
Ba O4 4_675 2.792(2)
Ba O1 4_675 2.7980(15)
Ba O3 3_565 2.8461(17)
Te O2 . 1.8571(16)
Te O3 . 1.8632(16)
Te O1 . 1.8644(15)
O4 H1 . 0.846(10)
O4 H2 . 0.849(10)

loop_
_geom_hbond_atom_site_label_D
_geom_hbond_atom_site_label_H
_geom_hbond_atom_site_label_A
_geom_hbond_site_symmetry_A
_geom_hbond_distance_DH
_geom_hbond_distance_HA
_geom_hbond_distance_DA
_geom_hbond_angle_DHA
_geom_hbond_publ_flag
O4 H1 O3 4_665 0.846(10) 1.856(14) 2.679(3) 164(4) yes
O4 H2 O2 2_556 0.849(10) 1.928(13) 2.761(3) 167(4) yes

_cod_database_fobs_code 1551194
